data_7228152
loop_
_publ_author_name
'Kumar, Vineet'
'Thaimattam, Ram'
'Dutta, Sanjay'
'Munshi, Parthapratim'
'Ramanan, A.'

_publ_section_title
;
 Structural landscape of multicomponent solids based on sulfa drugs
;
_journal_name_full CrystEngComm
_journal_paper_doi 10.1039/C7CE00217C
_journal_year 2017
_chemical_formula_moiety 'C11 H11 N4 O2 S, C5 H7 N2'
_chemical_formula_sum 'C16 H18 N6 O2 S'
_chemical_formula_weight 358.42
_chemical_name_systematic
;  
?
;
_space_group_IT_number 2
_symmetry_cell_setting triclinic
_symmetry_space_group_name_Hall '-P 1'
_symmetry_space_group_name_H-M 'P -1'
_atom_sites_solution_hydrogens geom
_atom_sites_solution_primary direct
_atom_sites_solution_secondary difmap
_audit_creation_method 'SHELXTL-NT2000 ver.6.12'
_audit_update_record
;
2016-10-18 deposited with the CCDC.
2017-04-28 downloaded from the CCDC.
;
_cell_angle_alpha 101.990(6)
_cell_angle_beta 103.624(7)
_cell_angle_gamma 103.701(6)
_cell_formula_units_Z 2
_cell_length_a 7.871(2)
_cell_length_b 9.438(3)
_cell_length_c 12.417(4)
_cell_measurement_reflns_used 1267
_cell_measurement_temperature 298(2)
_cell_measurement_theta_max 23.70
_cell_measurement_theta_min 2.31
_cell_volume 836.3(4)
_computing_cell_refinement 'Bruker SMART'
_computing_data_collection 'Bruker SMART'
_computing_data_reduction 'Bruker SAINT'
_computing_molecular_graphics 'Bruker SHELXTL'
_computing_publication_material 'Bruker SHELXTL'
_computing_structure_refinement 'SHELXL-97 (Sheldrick, 1997)'
_computing_structure_solution 'SHELXS-97 (Sheldrick, 1990)'
_diffrn_ambient_temperature 298(2)
_diffrn_measured_fraction_theta_full 0.999
_diffrn_measured_fraction_theta_max 0.999
_diffrn_measurement_device_type 'CCD area detector'
_diffrn_measurement_method 'phi and omega scans'
_diffrn_radiation_monochromator graphite
_diffrn_radiation_source 'fine-focus sealed tube'
_diffrn_radiation_type MoK\a
_diffrn_radiation_wavelength 0.71073
_diffrn_reflns_av_R_equivalents 0.0128
_diffrn_reflns_av_sigmaI/netI 0.0366
_diffrn_reflns_limit_h_max 9
_diffrn_reflns_limit_h_min -8
_diffrn_reflns_limit_k_max 6
_diffrn_reflns_limit_k_min -11
_diffrn_reflns_limit_l_max 12
_diffrn_reflns_limit_l_min -14
_diffrn_reflns_number 2952
_diffrn_reflns_theta_full 24.99
_diffrn_reflns_theta_max 24.99
_diffrn_reflns_theta_min 1.76
_exptl_absorpt_coefficient_mu 0.218
_exptl_absorpt_correction_T_max .937
_exptl_absorpt_correction_T_min .740
_exptl_absorpt_correction_type multi-scan
_exptl_absorpt_process_details '(SADABS; Bruker, 2000)'
_exptl_crystal_colour colorless
_exptl_crystal_density_diffrn 1.423
_exptl_crystal_density_method 'not measured'
_exptl_crystal_description block
_exptl_crystal_F_000 376
_exptl_crystal_size_max .39
_exptl_crystal_size_mid .23
_exptl_crystal_size_min .14
_refine_diff_density_max 0.393
_refine_diff_density_min -0.449
_refine_diff_density_rms 0.111
_refine_ls_extinction_method none
_refine_ls_goodness_of_fit_ref 1.053
_refine_ls_hydrogen_treatment constr
_refine_ls_matrix_type full
_refine_ls_number_parameters 227
_refine_ls_number_reflns 2952
_refine_ls_number_restraints 0
_refine_ls_restrained_S_all 1.053
_refine_ls_R_factor_all 0.0808
_refine_ls_R_factor_gt 0.0613
_refine_ls_shift/su_max 0.000
_refine_ls_shift/su_mean 0.000
_refine_ls_structure_factor_coef Fsqd
_refine_ls_weighting_details 'calc w=1/[\s^2^(Fo^2^)+(0.1399P)^2^+0.3574P] where P=(Fo^2^+2Fc^2^)/3'
_refine_ls_weighting_scheme calc
_refine_ls_wR_factor_gt 0.1668
_refine_ls_wR_factor_ref 0.2067
_reflns_number_gt 1706
_reflns_number_total 2952
_reflns_threshold_expression >2sigma(I)
_cod_data_source_file c7ce00217c2.cif
_cod_data_source_block sf4pacm
_cod_original_cell_volume 836.4(4)
_cod_database_code 7228152

loop_
_symmetry_equiv_pos_as_xyz
'x, y, z'
'-x, -y, -z'

loop_
_atom_site_label
_atom_site_type_symbol
_atom_site_fract_x
_atom_site_fract_y
_atom_site_fract_z
_atom_site_U_iso_or_equiv
_atom_site_adp_type
_atom_site_occupancy
_atom_site_symmetry_multiplicity
_atom_site_calc_flag
_atom_site_refinement_flags
S1 S 1.02689(14) 0.16683(11) 0.71558(10) 0.0322(5) Uani 1 1 d .
O2 O 1.1292(4) 0.0845(3) 0.7774(3) 0.0432(10) Uani 1 1 d .
O1 O 1.0723(4) 0.1878(3) 0.6125(3) 0.0403(9) Uani 1 1 d .
N5 N 1.0736(5) 0.5702(4) 0.8632(3) 0.0338(10) Uani 1 1 d .
C1 C 0.7212(6) -0.0636(4) 0.5761(4) 0.0365(13) Uani 1 1 d .
H1 H 0.7943 -0.0869 0.5303 0.044 Uiso 1 1 calc R
N4 N 0.8799(6) 0.4174(4) 0.6750(4) 0.0344(11) Uani 1 1 d .
C2 C 0.7934(6) 0.0605(4) 0.6737(4) 0.0280(11) Uani 1 1 d .
C3 C 0.5413(6) -0.1526(5) 0.5470(4) 0.0351(13) Uani 1 1 d .
H3 H 0.4949 -0.2372 0.4829 0.042 Uiso 1 1 calc R
N2 N 0.7018(5) 0.6129(4) 0.9780(4) 0.0413(12) Uani 1 1 d .
H2 H 0.7832 0.6336 1.0435 0.050 Uiso 1 1 calc R
C4 C 0.9976(6) 0.4373(4) 0.7773(4) 0.0291(12) Uani 1 1 d .
N3 N 1.0575(5) 0.3216(4) 0.8085(3) 0.0351(11) Uani 1 1 d .
N6 N 0.2478(5) -0.2066(4) 0.5840(4) 0.0474(12) Uani 1 1 d .
H6A H 0.1801 -0.1848 0.6261 0.057 Uiso 1 1 calc R
H6B H 0.2037 -0.2839 0.5240 0.057 Uiso 1 1 calc R
C5 C 0.6829(6) 0.0948(5) 0.7408(4) 0.0361(13) Uani 1 1 d .
H5 H 0.7307 0.1762 0.8071 0.043 Uiso 1 1 calc R
C6 C 0.4436(6) 0.5461(5) 0.7668(4) 0.0311(13) Uani 1 1 d .
C7 C 0.5007(6) 0.0074(5) 0.7089(4) 0.0385(13) Uani 1 1 d .
H7 H 0.4259 0.0329 0.7528 0.046 Uiso 1 1 calc R
C8 C 0.4295(6) -0.1166(5) 0.6128(4) 0.0377(13) Uani 1 1 d .
C9 C 1.0265(7) 0.6906(5) 0.8407(5) 0.0428(15) Uani 1 1 d .
N1 N 0.3207(6) 0.5148(4) 0.6654(4) 0.0453(12) Uani 1 1 d .
H1A H 0.2795 0.4237 0.6204 0.054 Uiso 1 1 calc R
H1B H 0.2820 0.5856 0.6443 0.054 Uiso 1 1 calc R
C10 C 0.6416(8) 0.7221(6) 0.9459(5) 0.0434(15) Uani 1 1 d .
H10 H 0.6852 0.8197 0.9959 0.052 Uiso 1 1 calc R
C11 C 0.6368(7) 0.4706(5) 0.9089(5) 0.0381(13) Uani 1 1 d .
H11 H 0.6793 0.3951 0.9331 0.046 Uiso 1 1 calc R
C12 C 0.8360(7) 0.5402(5) 0.6574(5) 0.0428(14) Uani 1 1 d .
H12 H 0.7532 0.5303 0.5871 0.051 Uiso 1 1 calc R
C13 C 0.5118(8) 0.4346(5) 0.8057(5) 0.0439(16) Uani 1 1 d .
H13 H 0.4695 0.3349 0.7592 0.053 Uiso 1 1 calc R
C14 C 0.9054(8) 0.6805(5) 0.7365(5) 0.0441(15) Uani 1 1 d .
H14 H 0.8729 0.7643 0.7210 0.053 Uiso 1 1 calc R
C15 C 0.5216(8) 0.6952(5) 0.8449(5) 0.0472(16) Uani 1 1 d .
H15 H 0.4865 0.7753 0.8236 0.057 Uiso 1 1 calc R
C16 C 1.1098(8) 0.8370(5) 0.9342(5) 0.0619(17) Uani 1 1 d .
H16A H 1.0767 0.8247 1.0021 0.093 Uiso 1 1 calc R
H16B H 1.0653 0.9146 0.9091 0.093 Uiso 1 1 calc R
H16C H 1.2408 0.8657 0.9515 0.093 Uiso 1 1 calc R

loop_
_atom_site_aniso_label
_atom_site_aniso_U_11
_atom_site_aniso_U_22
_atom_site_aniso_U_33
_atom_site_aniso_U_23
_atom_site_aniso_U_13
_atom_site_aniso_U_12
S1 0.0278(7) 0.0281(6) 0.0366(9) 0.0047(5) 0.0070(7) 0.0074(5)
O2 0.0311(18) 0.0351(16) 0.061(3) 0.0152(17) 0.001(2) 0.0167(15)
O1 0.0368(18) 0.0390(16) 0.039(2) 0.0017(14) 0.0145(17) 0.0043(14)
N5 0.036(2) 0.0294(19) 0.030(2) 0.0060(17) 0.004(2) 0.0063(16)
C1 0.042(3) 0.031(2) 0.037(3) 0.007(2) 0.014(3) 0.012(2)
N4 0.037(2) 0.039(2) 0.027(3) 0.0124(19) 0.002(2) 0.0156(18)
C2 0.025(2) 0.031(2) 0.027(3) 0.0114(19) 0.002(2) 0.0103(18)
C3 0.035(3) 0.031(2) 0.030(3) 0.006(2) 0.002(3) 0.0020(19)
N2 0.035(2) 0.046(2) 0.039(3) 0.010(2) 0.008(2) 0.0092(19)
C4 0.029(3) 0.032(2) 0.027(3) 0.010(2) 0.008(3) 0.0087(19)
N3 0.038(2) 0.0294(19) 0.035(3) 0.0063(17) 0.007(2) 0.0103(17)
N6 0.029(2) 0.054(2) 0.050(3) 0.018(2) 0.004(2) 0.0009(19)
C5 0.038(3) 0.033(2) 0.034(3) 0.004(2) 0.012(3) 0.009(2)
C6 0.022(3) 0.044(3) 0.022(3) 0.012(2) 0.000(3) 0.003(2)
C7 0.031(3) 0.047(3) 0.038(3) 0.013(2) 0.009(3) 0.014(2)
C8 0.035(3) 0.036(2) 0.043(3) 0.019(2) 0.010(3) 0.007(2)
C9 0.055(3) 0.028(2) 0.049(4) 0.010(2) 0.026(3) 0.011(2)
N1 0.046(3) 0.044(2) 0.038(3) 0.014(2) 0.002(3) 0.008(2)
C10 0.041(3) 0.042(3) 0.030(4) 0.000(2) -0.003(3) 0.003(2)
C11 0.035(3) 0.047(3) 0.029(3) 0.013(2) 0.000(3) 0.012(2)
C12 0.040(3) 0.049(3) 0.041(4) 0.019(3) 0.007(3) 0.015(2)
C13 0.052(3) 0.033(2) 0.052(4) 0.013(3) 0.027(4) 0.011(2)
C14 0.060(3) 0.038(3) 0.044(4) 0.023(2) 0.014(4) 0.023(2)
C15 0.058(4) 0.032(2) 0.056(4) 0.016(3) 0.024(4) 0.013(2)
C16 0.080(4) 0.032(3) 0.060(4) 0.003(2) 0.012(4) 0.010(3)

loop_
_atom_type_symbol
_atom_type_description
_atom_type_scat_dispersion_real
_atom_type_scat_dispersion_imag
_atom_type_scat_source
C C 0.0033 0.0016 'International Tables Vol C Tables 4.2.6.8 and 6.1.1.4'
H H 0.0000 0.0000 'International Tables Vol C Tables 4.2.6.8 and 6.1.1.4'
N N 0.0061 0.0033 'International Tables Vol C Tables 4.2.6.8 and 6.1.1.4'
O O 0.0106 0.0060 'International Tables Vol C Tables 4.2.6.8 and 6.1.1.4'
S S 0.1246 0.1234 'International Tables Vol C Tables 4.2.6.8 and 6.1.1.4'

loop_
_geom_angle_atom_site_label_1
_geom_angle_atom_site_label_2
_geom_angle_atom_site_label_3
_geom_angle
O2 S1 O1 114.9(2)
O2 S1 N3 105.1(2)
O1 S1 N3 113.57(19)
O2 S1 C2 106.8(2)
O1 S1 C2 107.6(2)
N3 S1 C2 108.50(19)
C9 N5 C4 116.3(5)
C3 C1 C2 120.3(4)
C3 C1 H1 119.9
C2 C1 H1 119.9
C12 N4 C4 115.6(4)
C5 C2 C1 119.4(4)
C5 C2 S1 120.4(3)
C1 C2 S1 120.2(3)
C1 C3 C8 120.4(4)
C1 C3 H3 119.8
C8 C3 H3 119.8
C10 N2 C11 120.4(5)
C10 N2 H2 119.8
C11 N2 H2 119.8
N4 C4 N5 125.7(4)
N4 C4 N3 122.6(4)
N5 C4 N3 111.6(5)
C4 N3 S1 121.5(3)
C8 N6 H6A 120.0
C8 N6 H6B 120.0
H6A N6 H6B 120.0
C2 C5 C7 119.9(4)
C2 C5 H5 120.0
C7 C5 H5 120.0
N1 C6 C13 122.4(5)
N1 C6 C15 123.2(5)
C13 C6 C15 114.4(5)
C8 C7 C5 120.7(4)
C8 C7 H7 119.6
C5 C7 H7 119.6
C7 C8 C3 119.3(4)
C7 C8 N6 120.2(4)
C3 C8 N6 120.6(4)
N5 C9 C14 121.9(4)
N5 C9 C16 116.7(6)
C14 C9 C16 121.4(5)
C6 N1 H1A 120.0
C6 N1 H1B 120.0
H1A N1 H1B 120.0
C15 C10 N2 121.4(5)
C15 C10 H10 119.3
N2 C10 H10 119.3
N2 C11 C13 121.4(5)
N2 C11 H11 119.3
C13 C11 H11 119.3
N4 C12 C14 124.0(6)
N4 C12 H12 118.0
C14 C12 H12 118.0
C11 C13 C6 120.7(5)
C11 C13 H13 119.6
C6 C13 H13 119.6
C12 C14 C9 116.4(5)
C12 C14 H14 121.8
C9 C14 H14 121.8
C10 C15 C6 121.7(5)
C10 C15 H15 119.2
C6 C15 H15 119.2
C9 C16 H16A 109.5
C9 C16 H16B 109.5
H16A C16 H16B 109.5
C9 C16 H16C 109.5
H16A C16 H16C 109.5
H16B C16 H16C 109.5

loop_
_geom_bond_atom_site_label_1
_geom_bond_atom_site_label_2
_geom_bond_distance
S1 O2 1.447(3)
S1 O1 1.447(3)
S1 N3 1.589(3)
S1 C2 1.764(4)
N5 C9 1.337(6)
N5 C4 1.362(5)
C1 C3 1.383(6)
C1 C2 1.391(6)
C1 H1 0.9300
N4 C12 1.331(6)
N4 C4 1.331(6)
C2 C5 1.385(6)
C3 C8 1.387(6)
C3 H3 0.9300
N2 C10 1.327(7)
N2 C11 1.338(6)
N2 H2 0.8600
C4 N3 1.378(6)
N6 C8 1.397(5)
N6 H6A 0.8600
N6 H6B 0.8600
C5 C7 1.390(6)
C5 H5 0.9300
C6 N1 1.321(6)
C6 C13 1.409(7)
C6 C15 1.429(6)
C7 C8 1.379(6)
C7 H7 0.9300
C9 C14 1.384(8)
C9 C16 1.494(6)
N1 H1A 0.8600
N1 H1B 0.8600
C10 C15 1.314(7)
C10 H10 0.9300
C11 C13 1.339(7)
C11 H11 0.9300
C12 C14 1.371(7)
C12 H12 0.9300
C13 H13 0.9300
C14 H14 0.9300
C15 H15 0.9300
C16 H16A 0.9600
C16 H16B 0.9600
C16 H16C 0.9600

loop_
_geom_torsion_atom_site_label_1
_geom_torsion_atom_site_label_2
_geom_torsion_atom_site_label_3
_geom_torsion_atom_site_label_4
_geom_torsion
C3 C1 C2 C5 -0.5(7)
C3 C1 C2 S1 176.1(4)
O2 S1 C2 C5 95.5(4)
O1 S1 C2 C5 -140.6(4)
N3 S1 C2 C5 -17.4(5)
O2 S1 C2 C1 -81.1(4)
O1 S1 C2 C1 42.8(4)
N3 S1 C2 C1 166.1(4)
C2 C1 C3 C8 1.8(7)
C12 N4 C4 N5 0.4(6)
C12 N4 C4 N3 -179.5(4)
C9 N5 C4 N4 -1.1(6)
C9 N5 C4 N3 178.8(3)
N4 C4 N3 S1 14.1(5)
N5 C4 N3 S1 -165.8(3)
O2 S1 N3 C4 172.3(3)
O1 S1 N3 C4 45.9(4)
C2 S1 N3 C4 -73.7(4)
C1 C2 C5 C7 -1.5(7)
S1 C2 C5 C7 -178.0(4)
C2 C5 C7 C8 2.1(8)
C5 C7 C8 C3 -0.8(8)
C5 C7 C8 N6 177.7(5)
C1 C3 C8 C7 -1.2(8)
C1 C3 C8 N6 -179.7(4)
C4 N5 C9 C14 0.8(6)
C4 N5 C9 C16 -179.8(4)
C11 N2 C10 C15 -2.1(7)
C10 N2 C11 C13 0.8(6)
C4 N4 C12 C14 0.6(6)
N2 C11 C13 C6 -0.4(7)
N1 C6 C13 C11 179.8(4)
C15 C6 C13 C11 1.2(6)
N4 C12 C14 C9 -0.8(7)
N5 C9 C14 C12 0.0(7)
C16 C9 C14 C12 -179.4(4)
N2 C10 C15 C6 3.0(7)
N1 C6 C15 C10 179.0(4)
C13 C6 C15 C10 -2.4(6)
